data_4102730
loop_
_publ_author_name
'Benjamin J. Coe'
'John Fielden'
'Simon P. Foxon'
'James A. Harris'
'Madeleine Helliwell'
'Bruce S. Brunschwig'
'Inge Asselberghs'
'Koen Clays'
'Javier Gar\'in'
'Jes\'us Orduna'

_publ_contact_author_address
;
School of Chemistry, University of Manchester, Oxford Road, Manchester, M13
 9PL, UK.
;
_publ_contact_author_email b.coe@manchester.ac.uk
_publ_contact_author_name 'Benjamin J. Coe'
_publ_section_title
;
 Diquat Derivatives: Highly Active, Two-Dimensional Nonlinear Optical
 Chromophores with Potential Redox Switchability
;
_journal_name_full 'Journal of the American Chemical Society'
_journal_page_first 10498
_journal_page_last 10512
_journal_paper_doi 10.1021/ja103289a
_journal_volume 132
_journal_year 2010
_chemical_formula_sum 'C45 H50 F12 N6 P2'
_chemical_formula_weight 964.85
_space_group_IT_number 15
_symmetry_cell_setting monoclinic
_symmetry_space_group_name_Hall '-C 2yc'
_symmetry_space_group_name_H-M 'C 1 2/c 1'
_atom_sites_solution_hydrogens geom
_atom_sites_solution_primary direct
_atom_sites_solution_secondary difmap
_audit_creation_method SHELXL-97
_cell_angle_alpha 90.000(5)
_cell_angle_beta 106.185(5)
_cell_angle_gamma 90.000(5)
_cell_formula_units_Z 4
_cell_length_a 19.870(5)
_cell_length_b 15.248(5)
_cell_length_c 15.184(5)
_cell_measurement_reflns_used 1368
_cell_measurement_temperature 100(2)
_cell_measurement_theta_max 23.77
_cell_measurement_theta_min 2.39
_cell_volume 4418(2)
_computing_cell_refinement 'Bruker SMART'
_computing_data_collection 'Bruker SMART'
_computing_data_reduction 'Bruker SAINT'
_computing_molecular_graphics 'Bruker SHELXTL'
_computing_publication_material 'Bruker SHELXTL'
_computing_structure_refinement 'SHELXL-97 (Sheldrick, 1997)'
_computing_structure_solution 'SHELXS-97 (Sheldrick, 1990)'
_diffrn_ambient_temperature 100(2)
_diffrn_measured_fraction_theta_full 1.000
_diffrn_measured_fraction_theta_max 1.000
_diffrn_measurement_device_type 'CCD area detector'
_diffrn_measurement_method 'phi and omega scans'
_diffrn_radiation_monochromator graphite
_diffrn_radiation_source 'fine-focus sealed tube'
_diffrn_radiation_type MoK\a
_diffrn_radiation_wavelength 0.71069
_diffrn_reflns_av_R_equivalents 0.1073
_diffrn_reflns_av_sigmaI/netI 0.0989
_diffrn_reflns_limit_h_max 22
_diffrn_reflns_limit_h_min -22
_diffrn_reflns_limit_k_max 16
_diffrn_reflns_limit_k_min -16
_diffrn_reflns_limit_l_max 16
_diffrn_reflns_limit_l_min -16
_diffrn_reflns_number 13440
_diffrn_reflns_theta_full 23.26
_diffrn_reflns_theta_max 23.26
_diffrn_reflns_theta_min 1.71
_exptl_absorpt_coefficient_mu 0.191
_exptl_absorpt_correction_type none
_exptl_crystal_colour Black
_exptl_crystal_density_diffrn 1.451
_exptl_crystal_density_method 'not measured'
_exptl_crystal_description Needle
_exptl_crystal_F_000 2000
_exptl_crystal_size_max 0.40
_exptl_crystal_size_mid 0.10
_exptl_crystal_size_min 0.06
_refine_diff_density_max 0.732
_refine_diff_density_min -0.336
_refine_diff_density_rms 0.068
_refine_ls_extinction_method none
_refine_ls_goodness_of_fit_ref 1.016
_refine_ls_hydrogen_treatment constr
_refine_ls_matrix_type full
_refine_ls_number_parameters 297
_refine_ls_number_reflns 3169
_refine_ls_number_restraints 6
_refine_ls_restrained_S_all 1.024
_refine_ls_R_factor_all 0.1223
_refine_ls_R_factor_gt 0.0769
_refine_ls_shift/su_max 0.000
_refine_ls_shift/su_mean 0.000
_refine_ls_structure_factor_coef Fsqd
_refine_ls_weighting_details 'calc w=1/[\s^2^(Fo^2^)+(0.0950P)^2^+2.5451P] where P=(Fo^2^+2Fc^2^)/3'
_refine_ls_weighting_scheme calc
_refine_ls_wR_factor_gt 0.1760
_refine_ls_wR_factor_ref 0.1976
_reflns_number_gt 1985
_reflns_number_total 3169
_reflns_threshold_expression >2sigma(I)
_cod_data_source_file ja103289a_si_002_1.cif
_cod_data_source_block '[17](PF6)2.2MeCN'
_cod_database_code 4102730

loop_
_symmetry_equiv_pos_as_xyz
'x, y, z'
'-x, y, -z+1/2'
'x+1/2, y+1/2, z'
'-x+1/2, y+1/2, -z+1/2'
'-x, -y, -z'
'x, -y, z-1/2'
'-x+1/2, -y+1/2, -z'
'x+1/2, -y+1/2, z-1/2'

loop_
_atom_site_label
_atom_site_type_symbol
_atom_site_fract_x
_atom_site_fract_y
_atom_site_fract_z
_atom_site_U_iso_or_equiv
_atom_site_adp_type
_atom_site_occupancy
_atom_site_symmetry_multiplicity
_atom_site_calc_flag
_atom_site_refinement_flags
N1 N 0.7425(2) 0.7113(3) 0.2241(3) 0.0411(13) Uani 1 1 d .
N2 N 1.0103(2) 1.2329(2) 0.6558(3) 0.0210(10) Uani 1 1 d .
C1 C 0.8563(3) 0.9152(4) 0.3733(4) 0.0375(15) Uani 1 1 d U
C2 C 0.8362(3) 0.9156(4) 0.2794(5) 0.0488(17) Uani 1 1 d .
H2 H 0.8485 0.9635 0.2493 0.059 Uiso 1 1 calc R
C3 C 0.7990(3) 0.8494(4) 0.2279(5) 0.0446(17) Uani 1 1 d .
C4 C 0.7810(3) 0.7750(3) 0.2745(4) 0.0327(14) Uani 1 1 d .
C5 C 0.8042(3) 0.7684(4) 0.3720(4) 0.0378(15) Uani 1 1 d .
C6 C 0.8413(3) 0.8384(4) 0.4207(4) 0.0449(17) Uani 1 1 d .
H6 H 0.8568 0.8359 0.4844 0.054 Uiso 1 1 calc R
C7 C 0.7773(3) 0.8507(5) 0.1243(4) 0.061(2) Uani 1 1 d .
H7A H 0.7771 0.9106 0.1025 0.073 Uiso 1 1 calc R
H7B H 0.8103 0.8171 0.1014 0.073 Uiso 1 1 calc R
C8 C 0.7063(4) 0.8123(5) 0.0906(6) 0.080(2) Uani 1 1 d .
H8A H 0.6730 0.8478 0.1110 0.096 Uiso 1 1 calc R
H8B H 0.6921 0.8114 0.0241 0.096 Uiso 1 1 calc R
C9 C 0.7069(4) 0.7225(5) 0.1262(5) 0.063(2) Uani 1 1 d .
H9A H 0.6587 0.7030 0.1150 0.075 Uiso 1 1 calc R
H9B H 0.7292 0.6845 0.0915 0.075 Uiso 1 1 calc R
C10 C 0.7258(3) 0.6299(4) 0.2630(4) 0.0422(16) Uani 1 1 d .
H10A H 0.7245 0.5823 0.2201 0.051 Uiso 1 1 calc R
H10B H 0.6796 0.6346 0.2726 0.051 Uiso 1 1 calc R
C11 C 0.7786(3) 0.6090(4) 0.3526(4) 0.0478(17) Uani 1 1 d .
H11A H 0.8233 0.5953 0.3420 0.057 Uiso 1 1 calc R
H11B H 0.7633 0.5581 0.3802 0.057 Uiso 1 1 calc R
C12 C 0.7869(4) 0.6876(4) 0.4177(4) 0.0490(17) Uani 1 1 d .
H12A H 0.7437 0.6967 0.4345 0.059 Uiso 1 1 calc R
H12B H 0.8240 0.6759 0.4733 0.059 Uiso 1 1 calc R
C13 C 0.8916(3) 0.9911(4) 0.4236(4) 0.0478(17) Uani 1 1 d .
H13 H 0.9027 1.0359 0.3886 0.057 Uiso 1 1 calc R
C14 C 0.9090(3) 1.0034(5) 0.5106(4) 0.0464(17) Uani 1 1 d .
H14 H 0.8992 0.9596 0.5478 0.056 Uiso 1 1 calc R
C15 C 0.9448(3) 1.0859(4) 0.5552(4) 0.0311(14) Uani 1 1 d .
C16 C 0.9600(3) 1.0911(3) 0.6515(3) 0.0274(13) Uani 1 1 d .
H16 H 0.9480 1.0443 0.6835 0.033 Uiso 1 1 calc R
C17 C 0.9919(2) 1.1626(3) 0.6991(3) 0.0183(11) Uani 1 1 d .
C18 C 0.9969(3) 1.2300(4) 0.5621(3) 0.0329(14) Uani 1 1 d .
H18 H 1.0099 1.2768 0.5312 0.040 Uiso 1 1 calc R
C19 C 0.9646(3) 1.1585(4) 0.5141(4) 0.0368(16) Uani 1 1 d .
H19 H 0.9555 1.1588 0.4506 0.044 Uiso 1 1 calc R
C20 C 1.0473(3) 1.3070(3) 0.7093(3) 0.0237(12) Uani 1 1 d .
H20A H 1.0668 1.3435 0.6701 0.028 Uiso 1 1 calc R
H20B H 1.0860 1.2849 0.7585 0.028 Uiso 1 1 calc R
C21 C 1.0000 1.3625(4) 0.7500 0.0237(17) Uani 1 2 d S
H21A H 0.9713 1.4000 0.7025 0.028 Uiso 0.50 1 calc PR
H21B H 1.0287 1.4000 0.7975 0.028 Uiso 0.50 1 calc PR
P1 P 1.0000 0.5000 0.5000 0.0304(6) Uani 1 2 d S
F1 F 0.94685(18) 0.5785(2) 0.5006(2) 0.0508(10) Uani 1 1 d .
F2 F 0.9663(2) 0.4898(2) 0.3924(2) 0.0585(11) Uani 1 1 d .
F3 F 0.94553(17) 0.4311(2) 0.5191(2) 0.0503(10) Uani 1 1 d .
P2 P 0.0000 0.17894(13) 0.2500 0.0313(6) Uani 1 2 d S
F4 F -0.0355(2) 0.2507(2) 0.2967(3) 0.0780(14) Uani 1 1 d .
F5 F 0.0662(2) 0.1775(3) 0.3378(2) 0.0661(12) Uani 1 1 d .
F6 F -0.03486(18) 0.1036(2) 0.2957(2) 0.0466(9) Uani 1 1 d .
N1S N 0.6806(4) 1.0535(6) 0.3739(6) 0.123(4) Uani 1 1 d .
C1S C 0.6560(4) 0.9872(6) 0.3499(5) 0.065(2) Uani 1 1 d .
C2S C 0.6232(4) 0.9063(4) 0.3183(4) 0.0525(18) Uani 1 1 d .
H2S1 H 0.5890 0.8933 0.3503 0.079 Uiso 1 1 calc R
H2S2 H 0.6577 0.8606 0.3295 0.079 Uiso 1 1 calc R
H2S3 H 0.6005 0.9102 0.2537 0.079 Uiso 1 1 calc R

loop_
_atom_site_aniso_label
_atom_site_aniso_U_11
_atom_site_aniso_U_22
_atom_site_aniso_U_33
_atom_site_aniso_U_23
_atom_site_aniso_U_13
_atom_site_aniso_U_12
N1 0.037(3) 0.041(3) 0.041(3) -0.007(2) 0.004(2) -0.005(2)
N2 0.030(3) 0.015(2) 0.020(2) 0.0021(18) 0.011(2) 0.006(2)
C1 0.029(3) 0.020(3) 0.066(4) -0.011(3) 0.018(3) -0.003(2)
C2 0.049(4) 0.039(4) 0.058(5) -0.006(3) 0.014(3) 0.011(3)
C3 0.027(3) 0.026(4) 0.078(5) -0.010(3) 0.010(3) 0.002(3)
C4 0.021(3) 0.023(3) 0.051(4) -0.008(3) 0.006(3) 0.002(3)
C5 0.027(3) 0.031(3) 0.060(4) -0.018(3) 0.020(3) -0.007(3)
C6 0.026(3) 0.058(4) 0.049(4) -0.028(3) 0.008(3) 0.005(3)
C7 0.048(4) 0.077(5) 0.050(5) 0.023(4) 0.003(4) 0.010(4)
C8 0.083(6) 0.078(6) 0.065(5) -0.010(5) -0.002(5) 0.011(5)
C9 0.049(4) 0.064(5) 0.061(5) 0.001(4) -0.007(4) 0.003(4)
C10 0.039(4) 0.036(4) 0.051(4) -0.013(3) 0.012(3) -0.014(3)
C11 0.050(4) 0.041(4) 0.056(4) -0.003(3) 0.021(3) -0.021(3)
C12 0.056(4) 0.056(4) 0.038(4) -0.017(3) 0.018(3) -0.017(4)
C13 0.046(4) 0.048(4) 0.051(5) 0.003(3) 0.016(3) 0.013(3)
C14 0.029(3) 0.084(5) 0.024(4) -0.010(3) 0.003(3) 0.018(3)
C15 0.028(3) 0.030(3) 0.030(3) -0.008(3) -0.001(3) 0.008(3)
C16 0.028(3) 0.024(3) 0.028(3) -0.007(2) 0.005(3) 0.006(2)
C17 0.021(3) 0.017(3) 0.015(3) -0.003(2) 0.001(2) 0.008(2)
C18 0.038(3) 0.042(4) 0.023(3) 0.014(3) 0.015(3) 0.018(3)
C19 0.038(3) 0.054(4) 0.013(3) -0.017(3) -0.003(3) 0.018(3)
C20 0.032(3) 0.011(3) 0.029(3) 0.006(2) 0.011(3) -0.001(2)
C21 0.036(4) 0.013(4) 0.024(4) 0.000 0.011(4) 0.000
P1 0.0457(13) 0.0273(12) 0.0217(12) 0.0053(9) 0.0152(10) 0.0019(10)
F1 0.063(2) 0.036(2) 0.063(2) 0.0159(17) 0.0327(19) 0.0156(17)
F2 0.092(3) 0.058(2) 0.0207(19) 0.0023(16) 0.0086(19) -0.004(2)
F3 0.056(2) 0.040(2) 0.059(2) 0.0122(17) 0.0235(19) -0.0020(17)
P2 0.0532(14) 0.0216(11) 0.0224(12) 0.000 0.0163(10) 0.000
F4 0.144(4) 0.046(2) 0.053(3) -0.0022(19) 0.042(3) 0.038(3)
F5 0.071(3) 0.077(3) 0.040(2) 0.0000(19) -0.0025(19) -0.012(2)
F6 0.064(2) 0.038(2) 0.050(2) 0.0102(16) 0.0361(18) 0.0013(17)
N1S 0.104(6) 0.141(8) 0.158(8) -0.073(7) 0.092(6) -0.075(6)
C1S 0.047(5) 0.082(6) 0.074(6) -0.016(5) 0.030(4) -0.011(4)
C2S 0.065(5) 0.057(5) 0.039(4) 0.007(3) 0.021(3) 0.005(4)

loop_
_atom_type_symbol
_atom_type_description
_atom_type_scat_dispersion_real
_atom_type_scat_dispersion_imag
_atom_type_scat_source
C C 0.0033 0.0016 'International Tables Vol C Tables 4.2.6.8 and 6.1.1.4'
H H 0.0000 0.0000 'International Tables Vol C Tables 4.2.6.8 and 6.1.1.4'
N N 0.0061 0.0033 'International Tables Vol C Tables 4.2.6.8 and 6.1.1.4'
F F 0.0171 0.0103 'International Tables Vol C Tables 4.2.6.8 and 6.1.1.4'
P P 0.1023 0.0942 'International Tables Vol C Tables 4.2.6.8 and 6.1.1.4'

loop_
_geom_angle_atom_site_label_1
_geom_angle_atom_site_label_2
_geom_angle_atom_site_label_3
_geom_angle
_geom_angle_site_symmetry_1
_geom_angle_site_symmetry_3
C4 N1 C10 123.2(5) . .
C4 N1 C9 122.1(5) . .
C10 N1 C9 114.3(5) . .
C17 N2 C18 118.4(4) . .
C17 N2 C20 120.1(4) . .
C18 N2 C20 121.4(4) . .
C2 C1 C6 118.7(5) . .
C2 C1 C13 120.1(6) . .
C6 C1 C13 121.2(6) . .
C3 C2 C1 123.3(6) . .
C3 C2 H2 118.4 . .
C1 C2 H2 118.4 . .
C2 C3 C4 118.2(6) . .
C2 C3 C7 122.7(6) . .
C4 C3 C7 119.1(5) . .
N1 C4 C5 120.7(5) . .
N1 C4 C3 118.3(6) . .
C5 C4 C3 121.0(5) . .
C6 C5 C4 117.9(6) . .
C6 C5 C12 122.8(6) . .
C4 C5 C12 119.3(5) . .
C5 C6 C1 120.6(6) . .
C5 C6 H6 119.7 . .
C1 C6 H6 119.7 . .
C8 C7 C3 108.8(6) . .
C8 C7 H7A 109.9 . .
C3 C7 H7A 109.9 . .
C8 C7 H7B 109.9 . .
C3 C7 H7B 109.9 . .
H7A C7 H7B 108.3 . .
C9 C8 C7 109.4(6) . .
C9 C8 H8A 109.8 . .
C7 C8 H8A 109.8 . .
C9 C8 H8B 109.8 . .
C7 C8 H8B 109.8 . .
H8A C8 H8B 108.2 . .
N1 C9 C8 115.6(6) . .
N1 C9 H9A 108.4 . .
C8 C9 H9A 108.4 . .
N1 C9 H9B 108.4 . .
C8 C9 H9B 108.4 . .
H9A C9 H9B 107.4 . .
N1 C10 C11 111.6(5) . .
N1 C10 H10A 109.3 . .
C11 C10 H10A 109.3 . .
N1 C10 H10B 109.3 . .
C11 C10 H10B 109.3 . .
H10A C10 H10B 108.0 . .
C10 C11 C12 110.0(5) . .
C10 C11 H11A 109.7 . .
C12 C11 H11A 109.7 . .
C10 C11 H11B 109.7 . .
C12 C11 H11B 109.7 . .
H11A C11 H11B 108.2 . .
C5 C12 C11 109.9(5) . .
C5 C12 H12A 109.7 . .
C11 C12 H12A 109.7 . .
C5 C12 H12B 109.7 . .
C11 C12 H12B 109.7 . .
H12A C12 H12B 108.2 . .
C14 C13 C1 127.6(7) . .
C14 C13 H13 116.2 . .
C1 C13 H13 116.2 . .
C13 C14 C15 122.9(6) . .
C13 C14 H14 118.6 . .
C15 C14 H14 118.6 . .
C19 C15 C16 114.7(5) . .
C19 C15 C14 128.5(5) . .
C16 C15 C14 116.8(5) . .
C17 C16 C15 121.9(5) . .
C17 C16 H16 119.1 . .
C15 C16 H16 119.1 . .
N2 C17 C16 121.5(4) . .
N2 C17 C17 119.5(3) . 2_756
C16 C17 C17 118.9(4) . 2_756
C19 C18 N2 120.3(5) . .
C19 C18 H18 119.9 . .
N2 C18 H18 119.9 . .
C18 C19 C15 123.2(5) . .
C18 C19 H19 118.4 . .
C15 C19 H19 118.4 . .
N2 C20 C21 112.5(4) . .
N2 C20 H20A 109.1 . .
C21 C20 H20A 109.1 . .
N2 C20 H20B 109.1 . .
C21 C20 H20B 109.1 . .
H20A C20 H20B 107.8 . .
C20 C21 C20 112.3(5) . 2_756
C20 C21 H21A 109.2 . .
C20 C21 H21A 109.2 2_756 .
C20 C21 H21B 109.2 . .
C20 C21 H21B 109.2 2_756 .
H21A C21 H21B 107.9 . .
F2 P1 F2 180.0(2) . 5_766
F2 P1 F3 90.52(18) . .
F2 P1 F3 89.48(18) 5_766 .
F2 P1 F3 89.48(18) . 5_766
F2 P1 F3 90.52(18) 5_766 5_766
F3 P1 F3 180.0 . 5_766
F2 P1 F1 90.61(18) . 5_766
F2 P1 F1 89.39(18) 5_766 5_766
F3 P1 F1 89.47(17) . 5_766
F3 P1 F1 90.53(17) 5_766 5_766
F2 P1 F1 89.39(18) . .
F2 P1 F1 90.61(18) 5_766 .
F3 P1 F1 90.53(17) . .
F3 P1 F1 89.47(17) 5_766 .
F1 P1 F1 179.998(1) 5_766 .
F4 P2 F4 91.9(3) . 2
F4 P2 F5 90.1(2) . .
F4 P2 F5 91.0(2) 2 .
F4 P2 F5 91.0(2) . 2
F4 P2 F5 90.1(2) 2 2
F5 P2 F5 178.4(3) . 2
F4 P2 F6 90.06(19) . .
F4 P2 F6 178.0(2) 2 .
F5 P2 F6 89.0(2) . .
F5 P2 F6 89.8(2) 2 .
F4 P2 F6 178.0(2) . 2
F4 P2 F6 90.06(19) 2 2
F5 P2 F6 89.8(2) . 2
F5 P2 F6 89.0(2) 2 2
F6 P2 F6 88.0(2) . 2
N1S C1S C2S 177.9(10) . .
C1S C2S H2S1 109.5 . .
C1S C2S H2S2 109.5 . .
H2S1 C2S H2S2 109.5 . .
C1S C2S H2S3 109.5 . .
H2S1 C2S H2S3 109.5 . .
H2S2 C2S H2S3 109.5 . .

loop_
_geom_bond_atom_site_label_1
_geom_bond_atom_site_label_2
_geom_bond_distance
_geom_bond_site_symmetry_2
N1 C4 1.337(7) .
N1 C10 1.453(7) .
N1 C9 1.468(8) .
N2 C17 1.358(6) .
N2 C18 1.374(6) .
N2 C20 1.465(6) .
C1 C2 1.369(8) .
C1 C6 1.448(8) .
C1 C13 1.454(8) .
C2 C3 1.362(8) .
C2 H2 0.9300 .
C3 C4 1.434(8) .
C3 C7 1.511(9) .
C4 C5 1.427(8) .
C5 C6 1.387(7) .
C5 C12 1.501(8) .
C6 H6 0.9300 .
C7 C8 1.480(10) .
C7 H7A 0.9700 .
C7 H7B 0.9700 .
C8 C9 1.471(9) .
C8 H8A 0.9700 .
C8 H8B 0.9700 .
C9 H9A 0.9700 .
C9 H9B 0.9700 .
C10 C11 1.502(8) .
C10 H10A 0.9700 .
C10 H10B 0.9700 .
C11 C12 1.533(8) .
C11 H11A 0.9700 .
C11 H11B 0.9700 .
C12 H12A 0.9700 .
C12 H12B 0.9700 .
C13 C14 1.283(8) .
C13 H13 0.9300 .
C14 C15 1.509(8) .
C14 H14 0.9300 .
C15 C19 1.382(8) .
C15 C16 1.410(7) .
C16 C17 1.363(7) .
C16 H16 0.9300 .
C17 C17 1.489(9) 2_756
C18 C19 1.368(8) .
C18 H18 0.9300 .
C19 H19 0.9300 .
C20 C21 1.519(6) .
C20 H20A 0.9700 .
C20 H20B 0.9700 .
C21 C20 1.519(6) 2_756
C21 H21A 0.9700 .
C21 H21B 0.9700 .
P1 F2 1.591(3) .
P1 F2 1.591(3) 5_766
P1 F3 1.592(3) .
P1 F3 1.592(3) 5_766
P1 F1 1.598(3) 5_766
P1 F1 1.598(3) .
P2 F4 1.574(4) .
P2 F4 1.574(4) 2
P2 F5 1.590(4) .
P2 F5 1.590(4) 2
P2 F6 1.597(3) .
P2 F6 1.597(3) 2
N1S C1S 1.137(9) .
C1S C2S 1.415(10) .
C2S H2S1 0.9600 .
C2S H2S2 0.9600 .
C2S H2S3 0.9600 .

loop_
_geom_torsion_atom_site_label_1
_geom_torsion_atom_site_label_2
_geom_torsion_atom_site_label_3
_geom_torsion_atom_site_label_4
_geom_torsion
_geom_torsion_site_symmetry_4
C6 C1 C2 C3 3.9(9) .
C13 C1 C2 C3 -175.6(6) .
C1 C2 C3 C4 -0.8(9) .
C1 C2 C3 C7 -179.9(6) .
C10 N1 C4 C5 -4.2(8) .
C9 N1 C4 C5 168.4(5) .
C10 N1 C4 C3 174.9(5) .
C9 N1 C4 C3 -12.5(8) .
C2 C3 C4 N1 177.8(5) .
C7 C3 C4 N1 -3.1(8) .
C2 C3 C4 C5 -3.0(8) .
C7 C3 C4 C5 176.1(5) .
N1 C4 C5 C6 -177.3(5) .
C3 C4 C5 C6 3.6(8) .
N1 C4 C5 C12 1.9(8) .
C3 C4 C5 C12 -177.2(5) .
C4 C5 C6 C1 -0.4(8) .
C12 C5 C6 C1 -179.7(5) .
C2 C1 C6 C5 -3.2(8) .
C13 C1 C6 C5 176.3(5) .
C2 C3 C7 C8 -142.1(6) .
C4 C3 C7 C8 38.8(8) .
C3 C7 C8 C9 -58.0(8) .
C4 N1 C9 C8 -9.7(10) .
C10 N1 C9 C8 163.4(6) .
C7 C8 C9 N1 45.9(9) .
C4 N1 C10 C11 -24.3(8) .
C9 N1 C10 C11 162.6(5) .
N1 C10 C11 C12 53.0(7) .
C6 C5 C12 C11 -153.2(5) .
C4 C5 C12 C11 27.6(8) .
C10 C11 C12 C5 -54.2(7) .
C2 C1 C13 C14 174.5(6) .
C6 C1 C13 C14 -5.0(10) .
C1 C13 C14 C15 -179.2(5) .
C13 C14 C15 C19 -0.4(9) .
C13 C14 C15 C16 179.1(5) .
C19 C15 C16 C17 -0.1(7) .
C14 C15 C16 C17 -179.6(5) .
C18 N2 C17 C16 -1.0(7) .
C20 N2 C17 C16 -177.2(4) .
C18 N2 C17 C17 177.8(5) 2_756
C20 N2 C17 C17 1.6(7) 2_756
C15 C16 C17 N2 0.4(7) .
C15 C16 C17 C17 -178.5(5) 2_756
C17 N2 C18 C19 1.4(7) .
C20 N2 C18 C19 177.5(5) .
N2 C18 C19 C15 -1.1(8) .
C16 C15 C19 C18 0.4(8) .
C14 C15 C19 C18 180.0(5) .
C17 N2 C20 C21 -73.3(5) .
C18 N2 C20 C21 110.6(5) .
N2 C20 C21 C20 43.3(3) 2_756
